data_7241754
loop_
_publ_author_name
'Yang, Dongdong'
'Liu, Xiaxia'
'Lu, Liping'
'Zhu, Miaoli'

_publ_section_title
;
 Effects of two different solvents on the syntheses, structural diversity,
 and magnetic properties of six Mn(ii) complexes derived from
 3,3&#x2032;-((5-carboxy-1,3-phenylene)bis(oxy))dibenzoate and variable
 N-donor ligands
;
_journal_issue 46
_journal_name_full CrystEngComm
_journal_page_first 8088
_journal_page_last 8099
_journal_paper_doi 10.1039/D0CE01383H
_journal_volume 22
_journal_year 2020
_chemical_formula_moiety 'C62 H44 Mn2 N4 O18'
_chemical_formula_sum 'C62 H44 Mn2 N4 O18'
_chemical_formula_weight 1242.89
_space_group_crystal_system triclinic
_space_group_IT_number 2
_space_group_name_Hall '-P 1'
_space_group_name_H-M_alt 'P -1'
_atom_sites_solution_hydrogens mixed
_audit_creation_method SHELXL-2014/7
_audit_update_record
;
2020-05-30 deposited with the CCDC.	2020-10-23 downloaded from the CCDC.
;
_cell_angle_alpha 81.129(2)
_cell_angle_beta 79.737(2)
_cell_angle_gamma 64.205(2)
_cell_formula_units_Z 1
_cell_length_a 10.2097(9)
_cell_length_b 10.7615(10)
_cell_length_c 13.8645(13)
_cell_measurement_reflns_used 4362
_cell_measurement_temperature 296(2)
_cell_measurement_theta_max 23.31
_cell_measurement_theta_min 2.84
_cell_volume 1344.5(2)
_computing_cell_refinement 'Bruker SAINT'
_computing_data_collection 'Bruker APEX2'
_computing_data_reduction 'Bruker SAINT'
_computing_molecular_graphics 'Bruker SHELXTL'
_computing_publication_material 'Bruker SHELXTL'
_computing_structure_refinement 'SHELXL-2014 (Sheldrick 2014)'
_computing_structure_solution 'SHELXS-97 (Sheldrick 2008)'
_diffrn_ambient_temperature 296(2)
_diffrn_measured_fraction_theta_full 0.997
_diffrn_measured_fraction_theta_max 0.993
_diffrn_measurement_device_type 'Bruker APEX-II CCD'
_diffrn_measurement_method '\f and \w scans'
_diffrn_radiation_type MoK\a
_diffrn_radiation_wavelength 0.71073
_diffrn_reflns_av_R_equivalents 0.0929
_diffrn_reflns_av_unetI/netI 0.1647
_diffrn_reflns_Laue_measured_fraction_full 0.997
_diffrn_reflns_Laue_measured_fraction_max 0.993
_diffrn_reflns_limit_h_max 13
_diffrn_reflns_limit_h_min -13
_diffrn_reflns_limit_k_max 14
_diffrn_reflns_limit_k_min -14
_diffrn_reflns_limit_l_max 18
_diffrn_reflns_limit_l_min -18
_diffrn_reflns_number 20221
_diffrn_reflns_point_group_measured_fraction_full 0.997
_diffrn_reflns_point_group_measured_fraction_max 0.993
_diffrn_reflns_theta_full 25.242
_diffrn_reflns_theta_max 28.500
_diffrn_reflns_theta_min 2.529
_exptl_absorpt_coefficient_mu 0.554
_exptl_absorpt_correction_type multi-scan
_exptl_absorpt_process_details SADABS
_exptl_crystal_colour colourless
_exptl_crystal_density_diffrn 1.535
_exptl_crystal_description block
_exptl_crystal_F_000 638
_exptl_crystal_size_max 0.3
_exptl_crystal_size_mid 0.2
_exptl_crystal_size_min 0.2
_exptl_transmission_factor_max 0.7457
_exptl_transmission_factor_min 0.6721
_refine_diff_density_max 0.342
_refine_diff_density_min -0.327
_refine_diff_density_rms 0.065
_refine_ls_extinction_method none
_refine_ls_goodness_of_fit_ref 0.983
_refine_ls_hydrogen_treatment constr
_refine_ls_matrix_type full
_refine_ls_number_parameters 389
_refine_ls_number_reflns 6756
_refine_ls_number_restraints 0
_refine_ls_restrained_S_all 0.983
_refine_ls_R_factor_all 0.1997
_refine_ls_R_factor_gt 0.0762
_refine_ls_shift/su_max 0.008
_refine_ls_shift/su_mean 0.001
_refine_ls_structure_factor_coef Fsqd
_refine_ls_weighting_details 'w=1/[\s^2^(Fo^2^)+(0.0173P)^2^+1.8890P] where P=(Fo^2^+2Fc^2^)/3'
_refine_ls_weighting_scheme calc
_refine_ls_wR_factor_gt 0.0971
_refine_ls_wR_factor_ref 0.1243
_reflns_Friedel_coverage 0.000
_reflns_number_gt 3138
_reflns_number_total 6756
_reflns_threshold_expression 'I > 2\s(I)'
_cod_data_source_file d0ce01383h2.cif
_cod_data_source_block complex4b
_cod_database_code 7241754
_shelx_shelxl_version_number 2014/7
_shelx_space_group_comment
;
The symmetry employed for this shelxl refinement is uniquely defined
by the following loop, which should always be used as a source of
symmetry information in preference to the above space-group names.
They are only intended as comments.
;

loop_
_space_group_symop_operation_xyz
'x, y, z'
'-x, -y, -z'

loop_
_atom_site_label
_atom_site_type_symbol
_atom_site_fract_x
_atom_site_fract_y
_atom_site_fract_z
_atom_site_U_iso_or_equiv
_atom_site_adp_type
_atom_site_occupancy
_atom_site_site_symmetry_order
_atom_site_calc_flag
_atom_site_refinement_flags_posn
_atom_site_refinement_flags_adp
_atom_site_refinement_flags_occupancy
_atom_site_disorder_assembly
_atom_site_disorder_group
Mn1 Mn 0.58749(6) 0.73314(6) 0.03932(4) 0.03592(18) Uani 1 1 d . . . . .
C1 C 0.3738(4) 0.7799(4) 0.1926(3) 0.0378(10) Uani 1 1 d . . . . .
C2 C 0.2545(4) 0.7885(4) 0.2752(3) 0.0326(9) Uani 1 1 d . . . . .
C3 C 0.2655(4) 0.6677(4) 0.3331(3) 0.0366(10) Uani 1 1 d . . . . .
H3 H 0.3438 0.5834 0.3194 0.044 Uiso 1 1 calc R U . . .
C4 C 0.1593(4) 0.6747(4) 0.4106(3) 0.0367(10) Uani 1 1 d . . . . .
C5 C 0.0392(4) 0.7978(4) 0.4291(3) 0.0376(10) Uani 1 1 d . . . . .
H5 H -0.0333 0.8012 0.4812 0.045 Uiso 1 1 calc R U . . .
C6 C 0.0285(4) 0.9155(4) 0.3691(3) 0.0355(10) Uani 1 1 d . . . . .
C7 C 0.1365(4) 0.9128(4) 0.2934(3) 0.0384(10) Uani 1 1 d . . . . .
H7 H 0.1300 0.9937 0.2550 0.046 Uiso 1 1 calc R U . . .
C8 C -0.1710(4) 1.1324(4) 0.3248(3) 0.0351(9) Uani 1 1 d . . . . .
C9 C -0.2102(4) 1.0943(4) 0.2480(3) 0.0344(9) Uani 1 1 d . . . . .
H9 H -0.1689 1.0019 0.2346 0.041 Uiso 1 1 calc R U . . .
C10 C -0.3115(4) 1.1944(4) 0.1906(3) 0.0312(9) Uani 1 1 d . . . . .
C11 C -0.3686(4) 1.3312(4) 0.2101(3) 0.0385(10) Uani 1 1 d . . . . .
H11 H -0.4377 1.3989 0.1726 0.046 Uiso 1 1 calc R U . . .
C12 C -0.3238(4) 1.3681(4) 0.2847(3) 0.0415(10) Uani 1 1 d . . . . .
H12 H -0.3608 1.4608 0.2964 0.050 Uiso 1 1 calc R U . . .
C13 C -0.2245(4) 1.2683(4) 0.3421(3) 0.0415(10) Uani 1 1 d . . . . .
H13 H -0.1939 1.2933 0.3924 0.050 Uiso 1 1 calc R U . . .
C14 C -0.3609(5) 1.1547(4) 0.1084(3) 0.0410(10) Uani 1 1 d . . . . .
C15 C 0.2555(5) 0.3562(4) 0.3932(3) 0.0588(13) Uani 1 1 d . . . . .
H15 H 0.1754 0.3963 0.3579 0.071 Uiso 1 1 calc R U . . .
C16 C 0.2724(5) 0.4308(4) 0.4573(3) 0.0470(11) Uani 1 1 d . . . . .
C17 C 0.3910(5) 0.3741(5) 0.5085(3) 0.0570(12) Uani 1 1 d . . . . .
H17 H 0.4033 0.4256 0.5514 0.068 Uiso 1 1 calc R U . . .
C18 C 0.4925(5) 0.2394(5) 0.4956(3) 0.0619(13) Uani 1 1 d . . . . .
H18 H 0.5735 0.1996 0.5301 0.074 Uiso 1 1 calc R U . . .
C19 C 0.4735(5) 0.1644(4) 0.4319(3) 0.0521(12) Uani 1 1 d . . . . .
H19 H 0.5414 0.0736 0.4237 0.063 Uiso 1 1 calc R U . . .
C20 C 0.3555(5) 0.2225(4) 0.3803(3) 0.0486(11) Uani 1 1 d . . . . .
C21 C 0.3296(5) 0.1470(4) 0.3084(4) 0.0630(14) Uani 1 1 d . . . . .
C22 C 0.7584(5) 0.4428(4) -0.0513(3) 0.0559(12) Uani 1 1 d . . . . .
H22 H 0.6864 0.4818 -0.0933 0.067 Uiso 1 1 calc R U . . .
C23 C 0.8599(5) 0.3089(5) -0.0613(4) 0.0640(14) Uani 1 1 d . . . . .
H23 H 0.8562 0.2586 -0.1088 0.077 Uiso 1 1 calc R U . . .
C24 C 0.9668(5) 0.2507(5) -0.0001(4) 0.0628(14) Uani 1 1 d . . . . .
H24 H 1.0375 0.1604 -0.0056 0.075 Uiso 1 1 calc R U . . .
C25 C 0.9676(4) 0.3280(4) 0.0695(3) 0.0512(12) Uani 1 1 d . . . . .
H25 H 1.0395 0.2904 0.1117 0.061 Uiso 1 1 calc R U . . .
C26 C 0.8623(4) 0.4610(4) 0.0767(3) 0.0382(10) Uani 1 1 d . . . . .
C27 C 0.8530(4) 0.5494(4) 0.1521(3) 0.0375(10) Uani 1 1 d . . . . .
C28 C 0.7326(4) 0.7617(4) 0.2144(3) 0.0485(11) Uani 1 1 d . . . . .
H28 H 0.6617 0.8525 0.2088 0.058 Uiso 1 1 calc R U . . .
C29 C 0.8150(5) 0.7225(5) 0.2899(3) 0.0563(12) Uani 1 1 d . . . . .
H29 H 0.8001 0.7840 0.3353 0.068 Uiso 1 1 calc R U . . .
C30 C 0.9186(6) 0.5921(5) 0.2964(4) 0.0770(16) Uani 1 1 d . . . . .
H30 H 0.9751 0.5613 0.3482 0.092 Uiso 1 1 calc R U . . .
C31 C 0.9419(5) 0.5029(5) 0.2264(4) 0.0688(15) Uani 1 1 d . . . . .
H31 H 1.0160 0.4135 0.2293 0.083 Uiso 1 1 calc R U . . .
N1 N 0.7576(3) 0.5198(3) 0.0154(2) 0.0409(8) Uani 1 1 d . . . . .
N2 N 0.7477(3) 0.6775(3) 0.1482(2) 0.0380(8) Uani 1 1 d . . . . .
O1 O 0.4430(3) 0.6699(3) 0.1520(2) 0.0492(8) Uani 1 1 d . . . . .
O2 O 0.4031(3) 0.8836(3) 0.16695(19) 0.0474(7) Uani 1 1 d . . . . .
O3 O 0.1627(3) 0.5632(3) 0.4757(2) 0.0558(8) Uani 1 1 d . . . . .
O4 O 0.2309(5) 0.1989(3) 0.2596(3) 0.1176(17) Uani 1 1 d . . . . .
O5 O 0.4271(4) 0.0198(3) 0.3037(2) 0.0708(10) Uani 1 1 d . . . . .
H5A H 0.4079 -0.0171 0.2639 0.106 Uiso 1 1 calc R U . . .
O6 O -0.0888(3) 1.0374(3) 0.39491(18) 0.0551(8) Uani 1 1 d . . . . .
O7 O -0.2886(3) 1.0371(3) 0.0810(2) 0.0662(9) Uani 1 1 d . . . . .
O8 O -0.4737(3) 1.2459(3) 0.0747(2) 0.0565(8) Uani 1 1 d . . . . .
O9 O 0.6693(3) 0.8816(2) -0.02657(18) 0.0461(7) Uani 1 1 d . . . . .
H9A H 0.6613 0.9323 0.0147 0.069 Uiso 1 1 d R U . . .
H9B H 0.6216 0.9412 -0.0862 0.069 Uiso 1 1 d R U . . .

loop_
_atom_site_aniso_label
_atom_site_aniso_U_11
_atom_site_aniso_U_22
_atom_site_aniso_U_33
_atom_site_aniso_U_23
_atom_site_aniso_U_13
_atom_site_aniso_U_12
Mn1 0.0334(4) 0.0347(4) 0.0379(4) -0.0029(3) -0.0147(3) -0.0089(3)
C1 0.035(2) 0.037(2) 0.043(3) -0.001(2) -0.017(2) -0.012(2)
C2 0.032(2) 0.029(2) 0.037(2) -0.0088(19) -0.0097(19) -0.0086(19)
C3 0.039(2) 0.025(2) 0.044(3) -0.0088(19) -0.011(2) -0.0080(19)
C4 0.047(3) 0.026(2) 0.039(2) -0.0031(19) -0.012(2) -0.014(2)
C5 0.038(2) 0.041(2) 0.033(2) -0.008(2) -0.0105(19) -0.012(2)
C6 0.034(2) 0.033(2) 0.034(2) -0.013(2) -0.016(2) -0.0020(19)
C7 0.042(3) 0.028(2) 0.041(2) -0.0032(19) -0.016(2) -0.006(2)
C8 0.031(2) 0.030(2) 0.033(2) -0.0027(18) -0.0098(18) -0.0008(18)
C9 0.039(2) 0.025(2) 0.036(2) -0.0055(18) -0.0076(19) -0.0076(18)
C10 0.028(2) 0.034(2) 0.031(2) -0.0017(18) -0.0067(18) -0.0115(18)
C11 0.032(2) 0.032(2) 0.044(2) -0.0009(19) -0.0117(19) -0.0052(19)
C12 0.049(3) 0.026(2) 0.048(3) -0.0097(19) -0.012(2) -0.010(2)
C13 0.041(3) 0.043(3) 0.043(2) -0.010(2) -0.016(2) -0.013(2)
C14 0.048(3) 0.039(3) 0.040(2) 0.000(2) -0.016(2) -0.019(2)
C15 0.056(3) 0.033(3) 0.080(3) -0.009(2) -0.023(3) -0.005(2)
C16 0.058(3) 0.029(2) 0.048(3) -0.002(2) -0.003(2) -0.013(2)
C17 0.075(4) 0.055(3) 0.045(3) -0.010(2) -0.007(3) -0.030(3)
C18 0.063(3) 0.061(3) 0.056(3) 0.003(3) -0.019(3) -0.018(3)
C19 0.055(3) 0.036(2) 0.058(3) 0.003(2) -0.006(2) -0.015(2)
C20 0.051(3) 0.034(2) 0.059(3) -0.002(2) -0.014(2) -0.015(2)
C21 0.061(3) 0.028(3) 0.088(4) -0.008(3) -0.025(3) -0.001(2)
C22 0.044(3) 0.058(3) 0.065(3) -0.019(3) -0.018(2) -0.012(2)
C23 0.050(3) 0.057(3) 0.086(4) -0.037(3) -0.008(3) -0.013(3)
C24 0.036(3) 0.043(3) 0.099(4) -0.018(3) -0.003(3) -0.005(2)
C25 0.040(3) 0.040(3) 0.071(3) -0.006(2) -0.013(2) -0.012(2)
C26 0.028(2) 0.034(2) 0.052(3) -0.001(2) -0.006(2) -0.0120(19)
C27 0.034(2) 0.036(2) 0.046(3) 0.004(2) -0.016(2) -0.017(2)
C28 0.050(3) 0.047(3) 0.049(3) -0.004(2) -0.019(2) -0.017(2)
C29 0.069(3) 0.054(3) 0.056(3) -0.008(2) -0.027(3) -0.025(3)
C30 0.080(4) 0.067(4) 0.089(4) -0.007(3) -0.058(3) -0.018(3)
C31 0.066(3) 0.044(3) 0.092(4) 0.000(3) -0.050(3) -0.007(3)
N1 0.034(2) 0.040(2) 0.049(2) -0.0080(17) -0.0146(17) -0.0115(17)
N2 0.037(2) 0.038(2) 0.040(2) -0.0011(16) -0.0139(16) -0.0140(17)
O1 0.0447(18) 0.0401(17) 0.0580(19) -0.0180(15) 0.0007(15) -0.0115(15)
O2 0.0537(19) 0.0381(17) 0.0509(18) 0.0032(14) -0.0113(15) -0.0202(15)
O3 0.072(2) 0.0311(17) 0.0515(19) -0.0046(15) 0.0076(16) -0.0147(16)
O4 0.117(3) 0.052(2) 0.182(4) -0.030(3) -0.097(3) 0.003(2)
O5 0.080(2) 0.0423(19) 0.085(3) -0.0161(17) -0.0242(19) -0.0117(18)
O6 0.0543(19) 0.0453(17) 0.0347(16) -0.0127(14) -0.0187(14) 0.0155(15)
O7 0.086(2) 0.0445(19) 0.071(2) -0.0172(16) -0.0382(19) -0.0162(18)
O8 0.0528(19) 0.059(2) 0.0583(19) -0.0074(16) -0.0330(16) -0.0139(17)
O9 0.0559(18) 0.0400(16) 0.0441(16) -0.0026(13) -0.0220(14) -0.0161(14)

loop_
_atom_type_symbol
_atom_type_description
_atom_type_scat_dispersion_real
_atom_type_scat_dispersion_imag
_atom_type_scat_source
C C 0.0033 0.0016 'International Tables Vol C Tables 4.2.6.8 and 6.1.1.4'
H H 0.0000 0.0000 'International Tables Vol C Tables 4.2.6.8 and 6.1.1.4'
Mn Mn 0.3368 0.7283 'International Tables Vol C Tables 4.2.6.8 and 6.1.1.4'
N N 0.0061 0.0033 'International Tables Vol C Tables 4.2.6.8 and 6.1.1.4'
O O 0.0106 0.0060 'International Tables Vol C Tables 4.2.6.8 and 6.1.1.4'

loop_
_geom_angle_atom_site_label_1
_geom_angle_atom_site_label_2
_geom_angle_atom_site_label_3
_geom_angle
_geom_angle_site_symmetry_1
_geom_angle_site_symmetry_3
_geom_angle_publ_flag
O8 Mn1 O9 94.69(11) 2_575 . ?
O8 Mn1 O1 95.09(11) 2_575 . ?
O9 Mn1 O1 150.71(10) . . ?
O8 Mn1 N1 96.96(11) 2_575 . ?
O9 Mn1 N1 110.15(11) . . ?
O1 Mn1 N1 95.95(11) . . ?
O8 Mn1 N2 168.90(12) 2_575 . ?
O9 Mn1 N2 85.63(10) . . ?
O1 Mn1 N2 89.90(11) . . ?
N1 Mn1 N2 72.62(12) . . ?
O8 Mn1 O2 105.91(10) 2_575 . ?
O9 Mn1 O2 95.84(9) . . ?
O1 Mn1 O2 54.91(9) . . ?
N1 Mn1 O2 143.72(10) . . ?
N2 Mn1 O2 85.06(10) . . ?
O1 C1 O2 121.8(4) . . ?
O1 C1 C2 119.1(4) . . ?
O2 C1 C2 119.1(4) . . ?
C7 C2 C3 120.7(4) . . ?
C7 C2 C1 121.0(4) . . ?
C3 C2 C1 118.3(3) . . ?
C4 C3 C2 118.9(3) . . ?
C4 C3 H3 120.5 . . ?
C2 C3 H3 120.5 . . ?
C3 C4 C5 121.2(4) . . ?
C3 C4 O3 123.9(3) . . ?
C5 C4 O3 114.9(4) . . ?
C4 C5 C6 118.9(4) . . ?
C4 C5 H5 120.6 . . ?
C6 C5 H5 120.6 . . ?
C7 C6 C5 121.2(3) . . ?
C7 C6 O6 122.2(4) . . ?
C5 C6 O6 116.3(4) . . ?
C6 C7 C2 119.0(4) . . ?
C6 C7 H7 120.5 . . ?
C2 C7 H7 120.5 . . ?
C13 C8 C9 120.9(3) . . ?
C13 C8 O6 115.7(3) . . ?
C9 C8 O6 123.1(3) . . ?
C8 C9 C10 119.6(3) . . ?
C8 C9 H9 120.2 . . ?
C10 C9 H9 120.2 . . ?
C11 C10 C9 119.3(3) . . ?
C11 C10 C14 120.0(3) . . ?
C9 C10 C14 120.7(3) . . ?
C10 C11 C12 120.3(3) . . ?
C10 C11 H11 119.9 . . ?
C12 C11 H11 119.9 . . ?
C13 C12 C11 120.2(3) . . ?
C13 C12 H12 119.9 . . ?
C11 C12 H12 119.9 . . ?
C8 C13 C12 119.7(4) . . ?
C8 C13 H13 120.2 . . ?
C12 C13 H13 120.2 . . ?
O7 C14 O8 126.1(4) . . ?
O7 C14 C10 117.9(4) . . ?
O8 C14 C10 115.9(4) . . ?
C16 C15 C20 120.7(4) . . ?
C16 C15 H15 119.7 . . ?
C20 C15 H15 119.7 . . ?
C15 C16 C17 120.5(4) . . ?
C15 C16 O3 119.8(4) . . ?
C17 C16 O3 119.6(4) . . ?
C16 C17 C18 119.2(4) . . ?
C16 C17 H17 120.4 . . ?
C18 C17 H17 120.4 . . ?
C19 C18 C17 119.9(4) . . ?
C19 C18 H18 120.0 . . ?
C17 C18 H18 120.0 . . ?
C20 C19 C18 120.4(4) . . ?
C20 C19 H19 119.8 . . ?
C18 C19 H19 119.8 . . ?
C19 C20 C15 119.4(4) . . ?
C19 C20 C21 123.0(4) . . ?
C15 C20 C21 117.6(4) . . ?
O4 C21 O5 123.3(5) . . ?
O4 C21 C20 123.5(4) . . ?
O5 C21 C20 113.2(4) . . ?
N1 C22 C23 123.4(4) . . ?
N1 C22 H22 118.3 . . ?
C23 C22 H22 118.3 . . ?
C24 C23 C22 118.7(4) . . ?
C24 C23 H23 120.6 . . ?
C22 C23 H23 120.6 . . ?
C23 C24 C25 118.8(4) . . ?
C23 C24 H24 120.6 . . ?
C25 C24 H24 120.6 . . ?
C24 C25 C26 119.8(4) . . ?
C24 C25 H25 120.1 . . ?
C26 C25 H25 120.1 . . ?
N1 C26 C25 121.6(4) . . ?
N1 C26 C27 115.4(3) . . ?
C25 C26 C27 123.0(4) . . ?
N2 C27 C31 120.3(4) . . ?
N2 C27 C26 116.1(3) . . ?
C31 C27 C26 123.5(4) . . ?
N2 C28 C29 123.7(4) . . ?
N2 C28 H28 118.2 . . ?
C29 C28 H28 118.2 . . ?
C30 C29 C28 117.7(4) . . ?
C30 C29 H29 121.2 . . ?
C28 C29 H29 121.2 . . ?
C29 C30 C31 120.4(4) . . ?
C29 C30 H30 119.8 . . ?
C31 C30 H30 119.8 . . ?
C27 C31 C30 118.8(4) . . ?
C27 C31 H31 120.6 . . ?
C30 C31 H31 120.6 . . ?
C22 N1 C26 117.6(3) . . ?
C22 N1 Mn1 124.4(3) . . ?
C26 N1 Mn1 117.9(2) . . ?
C27 N2 C28 119.1(3) . . ?
C27 N2 Mn1 117.6(2) . . ?
C28 N2 Mn1 122.9(3) . . ?
C1 O1 Mn1 99.4(2) . . ?
C1 O2 Mn1 83.8(2) . . ?
C4 O3 C16 119.1(3) . . ?
C21 O5 H5A 109.5 . . ?
C6 O6 C8 121.4(3) . . ?
C14 O8 Mn1 136.1(3) . 2_575 ?
Mn1 O9 H9A 109.6 . . ?
Mn1 O9 H9B 115.4 . . ?
H9A O9 H9B 108.9 . . ?

loop_
_geom_bond_atom_site_label_1
_geom_bond_atom_site_label_2
_geom_bond_distance
_geom_bond_site_symmetry_2
_geom_bond_publ_flag
Mn1 O8 2.053(3) 2_575 ?
Mn1 O9 2.127(3) . ?
Mn1 O1 2.192(3) . ?
Mn1 N1 2.226(3) . ?
Mn1 N2 2.249(3) . ?
Mn1 O2 2.518(3) . ?
C1 O1 1.246(4) . ?
C1 O2 1.262(4) . ?
C1 C2 1.497(5) . ?
C2 C7 1.378(5) . ?
C2 C3 1.389(5) . ?
C3 C4 1.369(5) . ?
C3 H3 0.9300 . ?
C4 C5 1.380(5) . ?
C4 O3 1.378(4) . ?
C5 C6 1.377(5) . ?
C5 H5 0.9300 . ?
C6 C7 1.373(5) . ?
C6 O6 1.381(4) . ?
C7 H7 0.9300 . ?
C8 C13 1.364(5) . ?
C8 C9 1.375(5) . ?
C8 O6 1.390(4) . ?
C9 C10 1.387(5) . ?
C9 H9 0.9300 . ?
C10 C11 1.378(5) . ?
C10 C14 1.510(5) . ?
C11 C12 1.375(5) . ?
C11 H11 0.9300 . ?
C12 C13 1.375(5) . ?
C12 H12 0.9300 . ?
C13 H13 0.9300 . ?
C14 O7 1.236(4) . ?
C14 O8 1.255(4) . ?
C15 C16 1.363(5) . ?
C15 C20 1.371(5) . ?
C15 H15 0.9300 . ?
C16 C17 1.369(6) . ?
C16 O3 1.404(4) . ?
C17 C18 1.384(6) . ?
C17 H17 0.9300 . ?
C18 C19 1.373(6) . ?
C18 H18 0.9300 . ?
C19 C20 1.367(5) . ?
C19 H19 0.9300 . ?
C20 C21 1.501(6) . ?
C21 O4 1.193(5) . ?
C21 O5 1.299(5) . ?
C22 N1 1.330(5) . ?
C22 C23 1.371(5) . ?
C22 H22 0.9300 . ?
C23 C24 1.369(6) . ?
C23 H23 0.9300 . ?
C24 C25 1.371(6) . ?
C24 H24 0.9300 . ?
C25 C26 1.372(5) . ?
C25 H25 0.9300 . ?
C26 N1 1.355(4) . ?
C26 C27 1.483(5) . ?
C27 N2 1.329(4) . ?
C27 C31 1.383(5) . ?
C28 N2 1.332(5) . ?
C28 C29 1.360(5) . ?
C28 H28 0.9300 . ?
C29 C30 1.341(6) . ?
C29 H29 0.9300 . ?
C30 C31 1.389(6) . ?
C30 H30 0.9300 . ?
C31 H31 0.9300 . ?
O5 H5A 0.8200 . ?
O8 Mn1 2.053(3) 2_575 ?
O9 H9A 0.8200 . ?
O9 H9B 1.0204 . ?

loop_
_geom_hbond_atom_site_label_D
_geom_hbond_atom_site_label_H
_geom_hbond_atom_site_label_A
_geom_hbond_distance_DH
_geom_hbond_distance_HA
_geom_hbond_distance_DA
_geom_hbond_angle_DHA
_geom_hbond_site_symmetry_A
O9 H9B O2 1.02 1.98 2.844(4) 141.2 2_675
O9 H9A O7 0.82 1.84 2.615(4) 158.1 1_655
O5 H5A O2 0.82 1.86 2.671(4) 169.1 1_545
C31 H31 O4 0.93 2.44 3.352(6) 167.7 1_655
C28 H28 O7 0.93 2.61 3.185(5) 120.5 1_655
C28 H28 O5 0.93 2.56 3.334(5) 140.7 1_565

loop_
_geom_torsion_atom_site_label_1
_geom_torsion_atom_site_label_2
_geom_torsion_atom_site_label_3
_geom_torsion_atom_site_label_4
_geom_torsion
_geom_torsion_site_symmetry_1
_geom_torsion_site_symmetry_2
_geom_torsion_site_symmetry_3
_geom_torsion_site_symmetry_4
_geom_torsion_publ_flag
O1 C1 C2 C7 -151.0(4) . . . . ?
O2 C1 C2 C7 30.2(5) . . . . ?
O1 C1 C2 C3 28.8(5) . . . . ?
O2 C1 C2 C3 -150.0(3) . . . . ?
C7 C2 C3 C4 -1.9(5) . . . . ?
C1 C2 C3 C4 178.2(3) . . . . ?
C2 C3 C4 C5 2.9(5) . . . . ?
C2 C3 C4 O3 -176.6(3) . . . . ?
C3 C4 C5 C6 -1.2(5) . . . . ?
O3 C4 C5 C6 178.4(3) . . . . ?
C4 C5 C6 C7 -1.7(5) . . . . ?
C4 C5 C6 O6 -175.8(3) . . . . ?
C5 C6 C7 C2 2.6(5) . . . . ?
O6 C6 C7 C2 176.5(3) . . . . ?
C3 C2 C7 C6 -0.8(5) . . . . ?
C1 C2 C7 C6 179.1(3) . . . . ?
C13 C8 C9 C10 -3.6(6) . . . . ?
O6 C8 C9 C10 169.5(3) . . . . ?
C8 C9 C10 C11 1.6(5) . . . . ?
C8 C9 C10 C14 -177.6(3) . . . . ?
C9 C10 C11 C12 0.9(6) . . . . ?
C14 C10 C11 C12 -179.9(3) . . . . ?
C10 C11 C12 C13 -1.7(6) . . . . ?
C9 C8 C13 C12 2.8(6) . . . . ?
O6 C8 C13 C12 -170.7(3) . . . . ?
C11 C12 C13 C8 -0.2(6) . . . . ?
C11 C10 C14 O7 166.6(4) . . . . ?
C9 C10 C14 O7 -14.2(6) . . . . ?
C11 C10 C14 O8 -13.9(5) . . . . ?
C9 C10 C14 O8 165.4(4) . . . . ?
C20 C15 C16 C17 1.2(7) . . . . ?
C20 C15 C16 O3 -174.6(4) . . . . ?
C15 C16 C17 C18 -1.0(7) . . . . ?
O3 C16 C17 C18 174.8(4) . . . . ?
C16 C17 C18 C19 0.2(7) . . . . ?
C17 C18 C19 C20 0.5(7) . . . . ?
C18 C19 C20 C15 -0.4(7) . . . . ?
C18 C19 C20 C21 179.1(4) . . . . ?
C16 C15 C20 C19 -0.5(7) . . . . ?
C16 C15 C20 C21 -180.0(4) . . . . ?
C19 C20 C21 O4 -176.2(5) . . . . ?
C15 C20 C21 O4 3.2(8) . . . . ?
C19 C20 C21 O5 2.8(7) . . . . ?
C15 C20 C21 O5 -177.8(4) . . . . ?
N1 C22 C23 C24 -0.3(7) . . . . ?
C22 C23 C24 C25 0.6(7) . . . . ?
C23 C24 C25 C26 0.1(7) . . . . ?
C24 C25 C26 N1 -1.1(6) . . . . ?
C24 C25 C26 C27 177.9(4) . . . . ?
N1 C26 C27 N2 -2.9(5) . . . . ?
C25 C26 C27 N2 178.1(4) . . . . ?
N1 C26 C27 C31 173.9(4) . . . . ?
C25 C26 C27 C31 -5.1(6) . . . . ?
N2 C28 C29 C30 1.1(7) . . . . ?
C28 C29 C30 C31 1.7(8) . . . . ?
N2 C27 C31 C30 0.2(7) . . . . ?
C26 C27 C31 C30 -176.5(4) . . . . ?
C29 C30 C31 C27 -2.4(8) . . . . ?
C23 C22 N1 C26 -0.7(6) . . . . ?
C23 C22 N1 Mn1 -176.4(3) . . . . ?
C25 C26 N1 C22 1.3(6) . . . . ?
C27 C26 N1 C22 -177.7(4) . . . . ?
C25 C26 N1 Mn1 177.4(3) . . . . ?
C27 C26 N1 Mn1 -1.7(4) . . . . ?
C31 C27 N2 C28 2.4(6) . . . . ?
C26 C27 N2 C28 179.4(3) . . . . ?
C31 C27 N2 Mn1 -170.9(3) . . . . ?
C26 C27 N2 Mn1 6.0(4) . . . . ?
C29 C28 N2 C27 -3.2(6) . . . . ?
C29 C28 N2 Mn1 169.8(3) . . . . ?
O2 C1 O1 Mn1 -3.2(4) . . . . ?
C2 C1 O1 Mn1 178.0(3) . . . . ?
O1 C1 O2 Mn1 2.8(3) . . . . ?
C2 C1 O2 Mn1 -178.4(3) . . . . ?
C3 C4 O3 C16 -6.9(5) . . . . ?
C5 C4 O3 C16 173.5(3) . . . . ?
C15 C16 O3 C4 -81.9(5) . . . . ?
C17 C16 O3 C4 102.2(5) . . . . ?
C7 C6 O6 C8 49.2(5) . . . . ?
C5 C6 O6 C8 -136.7(4) . . . . ?
C13 C8 O6 C6 -146.0(4) . . . . ?
C9 C8 O6 C6 40.6(5) . . . . ?
O7 C14 O8 Mn1 -6.2(7) . . . 2_575 ?
C10 C14 O8 Mn1 174.3(3) . . . 2_575 ?
